data_1516642
loop_
_publ_author_name
'Awwadi, Firas F.'
'Willett, Roger D.'
'Peterson, Kirk A.'
'Twamley, Brendan'

_publ_section_title
;
 The nature of halogen...halide synthons: theoretical and crystallographic
 studies.
;
_journal_issue 12
_journal_name_full 'The journal of physical chemistry. A'
_journal_page_first 2319
_journal_page_last 2328
_journal_paper_doi 10.1021/jp0660684
_journal_volume 111
_journal_year 2007
_chemical_formula_sum 'C5 H5 Br Cl N'
_chemical_formula_weight 194.46
_chemical_name_systematic
; 
 ? 
;
_space_group_IT_number 2
_symmetry_space_group_name_Hall '-P 1'
_symmetry_space_group_name_H-M 'P -1'
_atom_sites_solution_hydrogens geom
_atom_sites_solution_primary direct
_atom_sites_solution_secondary difmap
_audit_creation_method SHELXL-97
_cell_angle_alpha 84.26(3)
_cell_angle_beta 76.91(3)
_cell_angle_gamma 86.06(3)
_cell_formula_units_Z 2
_cell_length_a 4.7691(10)
_cell_length_b 7.7441(15)
_cell_length_c 9.1529(18)
_cell_measurement_temperature 295(2)
_cell_volume 327.23(12)
_computing_structure_refinement 'SHELXL-97 (Sheldrick, 1997)'
_computing_structure_solution 'SHELXS-97 (Sheldrick, 1990)'
_diffrn_ambient_temperature 295(2)
_diffrn_measured_fraction_theta_full 0.995
_diffrn_measured_fraction_theta_max 0.995
_diffrn_radiation_monochromator graphite
_diffrn_radiation_source 'fine-focus sealed tube'
_diffrn_radiation_type MoK\a
_diffrn_radiation_wavelength 0.71073
_diffrn_reflns_av_R_equivalents 0.0337
_diffrn_reflns_av_sigmaI/netI 0.0412
_diffrn_reflns_limit_h_max 6
_diffrn_reflns_limit_h_min -6
_diffrn_reflns_limit_k_max 10
_diffrn_reflns_limit_k_min -10
_diffrn_reflns_limit_l_max 11
_diffrn_reflns_limit_l_min -11
_diffrn_reflns_number 3685
_diffrn_reflns_theta_full 27.50
_diffrn_reflns_theta_max 27.50
_diffrn_reflns_theta_min 2.29
_exptl_absorpt_coefficient_mu 6.575
_exptl_absorpt_correction_T_max 0.7789
_exptl_absorpt_correction_T_min 0.2797
_exptl_crystal_density_diffrn 1.974
_exptl_crystal_density_method 'not measured'
_exptl_crystal_F_000 188
_exptl_crystal_size_max 0.26
_exptl_crystal_size_mid 0.16
_exptl_crystal_size_min 0.04
_refine_diff_density_max 2.665
_refine_diff_density_min -1.190
_refine_diff_density_rms 0.227
_refine_ls_extinction_method none
_refine_ls_goodness_of_fit_ref 1.032
_refine_ls_hydrogen_treatment mixed
_refine_ls_matrix_type full
_refine_ls_number_parameters 73
_refine_ls_number_reflns 1493
_refine_ls_number_restraints 0
_refine_ls_restrained_S_all 1.032
_refine_ls_R_factor_all 0.0451
_refine_ls_R_factor_gt 0.0421
_refine_ls_shift/su_max 0.001
_refine_ls_shift/su_mean 0.000
_refine_ls_structure_factor_coef Fsqd
_refine_ls_weighting_details 'calc w=1/[\s^2^(Fo^2^)+(0.0810P)^2^+0.0000P] where P=(Fo^2^+2Fc^2^)/3'
_refine_ls_weighting_scheme calc
_refine_ls_wR_factor_gt 0.1084
_refine_ls_wR_factor_ref 0.1103
_reflns_number_gt 1348
_reflns_number_total 1493
_reflns_threshold_expression >2sigma(I)
_cod_data_source_file jp0660684si20060917_081838.cif
_cod_data_source_block bt526
_cod_original_cell_volume 327.24(11)
_cod_database_code 1516642

loop_
_symmetry_equiv_pos_as_xyz
'x, y, z'
'-x, -y, -z'

loop_
_atom_site_label
_atom_site_type_symbol
_atom_site_fract_x
_atom_site_fract_y
_atom_site_fract_z
_atom_site_U_iso_or_equiv
_atom_site_adp_type
_atom_site_occupancy
_atom_site_symmetry_multiplicity
_atom_site_calc_flag
_atom_site_refinement_flags
Br3 Br -0.15381(7) 1.26222(5) 0.99973(4) 0.01598(17) Uani 1 1 d .
N1 N -0.6177(7) 1.3685(4) 0.6767(4) 0.0155(7) Uani 1 1 d .
H1A H -0.6966 1.4603 0.6390 0.019 Uiso 1 1 calc R
C5 C -0.5295(9) 1.0645(5) 0.6890(4) 0.0187(8) Uani 1 1 d .
H5A H -0.5524 0.9570 0.6572 0.022 Uiso 1 1 calc R
C4 C -0.3688(8) 1.0764(5) 0.7955(4) 0.0153(7) Uani 1 1 d .
H4A H -0.2814 0.9774 0.8356 0.018 Uiso 1 1 calc R
C3 C -0.3399(8) 1.2381(5) 0.8417(4) 0.0136(7) Uani 1 1 d .
C6 C -0.6557(9) 1.2133(5) 0.6301(5) 0.0179(8) Uani 1 1 d .
H6A H -0.7657 1.2068 0.5591 0.021 Uiso 1 1 calc R
C2 C -0.4631(8) 1.3854(5) 0.7789(4) 0.0154(7) Uani 1 1 d .
H2A H -0.4389 1.4945 0.8073 0.019 Uiso 1 1 calc R
Cl Cl -0.0331(2) 1.29685(12) 1.34297(10) 0.0166(2) Uani 1 1 d .

loop_
_atom_site_aniso_label
_atom_site_aniso_U_11
_atom_site_aniso_U_22
_atom_site_aniso_U_33
_atom_site_aniso_U_23
_atom_site_aniso_U_13
_atom_site_aniso_U_12
Br3 0.0153(3) 0.0218(3) 0.0109(2) -0.00408(15) -0.00205(15) -0.00015(15)
N1 0.0152(16) 0.0189(16) 0.0100(15) -0.0006(12) 0.0010(12) 0.0026(12)
C5 0.0179(19) 0.023(2) 0.0135(18) -0.0033(15) 0.0008(15) -0.0036(16)
C4 0.0150(18) 0.0172(18) 0.0108(17) -0.0018(14) 0.0018(14) 0.0048(14)
C3 0.0103(16) 0.0201(19) 0.0088(16) -0.0035(14) 0.0022(13) -0.0002(14)
C6 0.0158(19) 0.026(2) 0.0117(18) -0.0031(15) -0.0015(14) 0.0004(15)
C2 0.0138(18) 0.0184(18) 0.0109(17) -0.0028(14) 0.0040(14) 0.0016(14)
Cl 0.0182(5) 0.0176(5) 0.0141(5) -0.0026(3) -0.0043(4) 0.0018(3)

loop_
_atom_type_symbol
_atom_type_description
_atom_type_scat_dispersion_real
_atom_type_scat_dispersion_imag
_atom_type_scat_source
C C 0.0033 0.0016 'International Tables Vol C Tables 4.2.6.8 and 6.1.1.4'
H H 0.0000 0.0000 'International Tables Vol C Tables 4.2.6.8 and 6.1.1.4'
N N 0.0061 0.0033 'International Tables Vol C Tables 4.2.6.8 and 6.1.1.4'
Br Br -0.2901 2.4595 'International Tables Vol C Tables 4.2.6.8 and 6.1.1.4'
Cl Cl 0.1484 0.1585 'International Tables Vol C Tables 4.2.6.8 and 6.1.1.4'

loop_
_geom_angle_atom_site_label_1
_geom_angle_atom_site_label_2
_geom_angle_atom_site_label_3
_geom_angle
C2 N1 C6 122.9(3)
C2 N1 H1A 118.6
C6 N1 H1A 118.6
C6 C5 C4 119.5(4)
C6 C5 H5A 120.2
C4 C5 H5A 120.2
C5 C4 C3 119.0(4)
C5 C4 H4A 120.5
C3 C4 H4A 120.5
C2 C3 C4 120.4(4)
C2 C3 Br3 118.1(3)
C4 C3 Br3 121.4(3)
N1 C6 C5 119.3(4)
N1 C6 H6A 120.3
C5 C6 H6A 120.3
N1 C2 C3 118.8(4)
N1 C2 H2A 120.6
C3 C2 H2A 120.6

loop_
_geom_bond_atom_site_label_1
_geom_bond_atom_site_label_2
_geom_bond_distance
Br3 C3 1.890(4)
N1 C2 1.337(5)
N1 C6 1.351(6)
N1 H1A 0.8600
C5 C6 1.382(6)
C5 C4 1.383(5)
C5 H5A 0.9300
C4 C3 1.386(6)
C4 H4A 0.9300
C3 C2 1.381(5)
C6 H6A 0.9300
C2 H2A 0.9300

loop_
_geom_hbond_atom_site_label_D
_geom_hbond_atom_site_label_H
_geom_hbond_atom_site_label_A
_geom_hbond_distance_DH
_geom_hbond_distance_HA
_geom_hbond_distance_DA
_geom_hbond_angle_DHA
_geom_hbond_site_symmetry_A
N1 H1A Cl 0.86 2.20 2.995(3) 152.9 2_487

loop_
_geom_torsion_atom_site_label_1
_geom_torsion_atom_site_label_2
_geom_torsion_atom_site_label_3
_geom_torsion_atom_site_label_4
_geom_torsion
C6 C5 C4 C3 0.5(6)
C5 C4 C3 C2 -1.8(6)
C5 C4 C3 Br3 174.1(3)
C2 N1 C6 C5 -0.3(6)
C4 C5 C6 N1 0.6(6)
C6 N1 C2 C3 -1.0(6)
C4 C3 C2 N1 2.1(6)
Br3 C3 C2 N1 -174.0(3)
